data_7043154
loop_
_publ_author_name
'Strohecker, Daniel'
'Lynch, Vincent'
'Holliday, Bradley'
'Jones, Richard A.'

_publ_section_title
;
 Synthesis and Electronic Investigation of Mono- and Di-substituted
 4-Nitro- and 4-Amino-bis(pyrazol-1-yl)pyridine-type Ligands and
 Luminescent Eu(III) Derivatives
;
_journal_name_full 'Dalton Trans.'
_journal_paper_doi 10.1039/C7DT01153A
_journal_year 2017
_chemical_formula_moiety 'C12 H11 N5'
_chemical_formula_sum 'C12 H11 N5'
_chemical_formula_weight 225.26
_chemical_melting_point 427(4)
_chemical_name_common NH2-bppy
_chemical_name_systematic 2-(4-aminopyrazol-1-yl)-6-(pyrazol-1-yl)pyridine
_space_group_crystal_system monoclinic
_space_group_IT_number 14
_space_group_name_Hall '-P 2ybc'
_space_group_name_H-M_alt 'P 1 21/c 1'
_symmetry_space_group_name_Hall '-P 2ybc'
_symmetry_space_group_name_H-M 'P 1 21/c 1'
_atom_sites_solution_hydrogens mixed
_audit_creation_method SHELXL-2016/6
_audit_update_record
;
2017-03-21 deposited with the CCDC.
2017-05-30 downloaded from the CCDC.
;
_cell_angle_alpha 90
_cell_angle_beta 104.812(7)
_cell_angle_gamma 90
_cell_formula_units_Z 4
_cell_length_a 22.9809(16)
_cell_length_b 3.7881(3)
_cell_length_c 12.2183(9)
_cell_measurement_reflns_used 1704
_cell_measurement_temperature 173(2)
_cell_measurement_theta_max 75.2
_cell_measurement_theta_min 4.01
_cell_volume 1028.31(14)
_computing_cell_refinement 'CrysAlisPro V 1.171.37.31, Agilent Technologies'
_computing_data_collection 'CrysAlisPro V 1.171.37.31, Agilent Technologies'
_computing_data_reduction 'CrysAlisPro V 1.171.37.31, Agilent Technologies'
_computing_molecular_graphics 'XP SHELXTL/PC, Siemens Analytical'
_computing_publication_material 'Shelxl-2014/7, Sheldrick, G. M.'
_computing_structure_refinement 'Shelxl-2014/7, Sheldrick, G. M.'
_computing_structure_solution
;

SHELXT. Sheldrick, G. M. (2015). Acta Cryst. A71, 3-8. 
;
_diffrn_ambient_temperature 173(2)
_diffrn_measured_fraction_theta_full 0.993
_diffrn_measured_fraction_theta_max 0.964
_diffrn_measurement_device_type 'Agilent SuperNova with AtlasS2 CCD'
_diffrn_measurement_method \w-scans
_diffrn_radiation_type CuK\a
_diffrn_radiation_wavelength 1.54184
_diffrn_reflns_av_R_equivalents 0.0500
_diffrn_reflns_av_unetI/netI 0.0531
_diffrn_reflns_Laue_measured_fraction_full 0.993
_diffrn_reflns_Laue_measured_fraction_max 0.964
_diffrn_reflns_limit_h_max 28
_diffrn_reflns_limit_h_min -19
_diffrn_reflns_limit_k_max 3
_diffrn_reflns_limit_k_min -4
_diffrn_reflns_limit_l_max 15
_diffrn_reflns_limit_l_min -15
_diffrn_reflns_number 5061
_diffrn_reflns_point_group_measured_fraction_full 0.993
_diffrn_reflns_point_group_measured_fraction_max 0.964
_diffrn_reflns_theta_full 67.684
_diffrn_reflns_theta_max 75.692
_diffrn_reflns_theta_min 3.979
_diffrn_source 'sealed microfocus tube'
_exptl_absorpt_coefficient_mu 0.759
_exptl_absorpt_correction_T_max 1.00
_exptl_absorpt_correction_T_min 0.485
_exptl_absorpt_correction_type multi-scan
_exptl_absorpt_process_details
;
CrysAlisPro 1.171.38.43f (Rigaku Oxford Diffraction, 2015)
Empirical absorption correction using spherical harmonics,
 implemented in SCALE3 ABSPACK scaling algorithm.
;
_exptl_crystal_colour Yellow
_exptl_crystal_density_diffrn 1.455
_exptl_crystal_description acicular
_exptl_crystal_F_000 472
_exptl_crystal_preparation ', Luminescent'
_exptl_crystal_recrystallization_method 'Re-crystallisation from solvent: dichloromethane'
_exptl_crystal_size_max 0.180
_exptl_crystal_size_mid 0.060
_exptl_crystal_size_min 0.060
_refine_diff_density_max 0.340
_refine_diff_density_min -0.358
_refine_diff_density_rms 0.079
_refine_ls_extinction_method none
_refine_ls_goodness_of_fit_ref 1.050
_refine_ls_hydrogen_treatment mixed
_refine_ls_matrix_type full
_refine_ls_number_parameters 162
_refine_ls_number_reflns 2060
_refine_ls_number_restraints 0
_refine_ls_restrained_S_all 1.050
_refine_ls_R_factor_all 0.0803
_refine_ls_R_factor_gt 0.0670
_refine_ls_shift/su_max 0.002
_refine_ls_shift/su_mean 0.000
_refine_ls_structure_factor_coef Fsqd
_refine_ls_weighting_details 'w=1/[\s^2^(Fo^2^)+(0.1350P)^2^+0.1913P] where P=(Fo^2^+2Fc^2^)/3'
_refine_ls_weighting_scheme calc
_refine_ls_wR_factor_gt 0.1865
_refine_ls_wR_factor_ref 0.2137
_reflns_Friedel_coverage 0.000
_reflns_number_gt 1624
_reflns_number_total 2060
_reflns_threshold_expression 'I > 2\s(I)'
_cod_data_source_file c7dt01153a2.cif
_cod_data_source_block shelx
_cod_depositor_comments
;
The following automatic conversions were performed:

'_chemical_melting_point' value '423.35 - 431.55' was changed to
'427(4)' - the average value was taken and precision was estimated.

Automatic conversion script
Id: cif_fix_values 4973 2017-02-22 13:04:09Z antanas 
;
_cod_database_code 7043154
_shelx_shelxl_version_number 2016/6
_shelx_space_group_comment
;
The symmetry employed for this shelxl refinement is uniquely defined
by the following loop, which should always be used as a source of
symmetry information in preference to the above space-group names.
They are only intended as comments.
;
_shelx_estimated_absorpt_t_min 0.875
_shelx_estimated_absorpt_t_max 0.956

loop_
_space_group_symop_operation_xyz
'x, y, z'
'-x, y+1/2, -z+1/2'
'-x, -y, -z'
'x, -y-1/2, z-1/2'

loop_
_atom_site_label
_atom_site_type_symbol
_atom_site_fract_x
_atom_site_fract_y
_atom_site_fract_z
_atom_site_U_iso_or_equiv
_atom_site_adp_type
_atom_site_occupancy
_atom_site_site_symmetry_order
_atom_site_calc_flag
_atom_site_refinement_flags_posn
_atom_site_refinement_flags_adp
C1 C 0.68720(10) 0.5198(6) 0.33140(18) 0.0250(5) Uani 1 1 d . .
C2 C 0.68254(10) 0.6797(6) 0.43145(19) 0.0290(5) Uani 1 1 d . .
H2 H 0.644572 0.736473 0.444345 0.035 Uiso 1 1 calc R U
C3 C 0.73596(11) 0.7520(6) 0.51130(19) 0.0299(6) Uani 1 1 d . .
H3 H 0.734956 0.860252 0.580940 0.036 Uiso 1 1 calc R U
C4 C 0.79043(10) 0.6685(6) 0.49056(19) 0.0289(5) Uani 1 1 d . .
H4 H 0.827304 0.718957 0.544405 0.035 Uiso 1 1 calc R U
C5 C 0.78948(10) 0.5066(6) 0.38739(18) 0.0243(5) Uani 1 1 d . .
C6 C 0.63185(11) 0.2818(6) 0.1442(2) 0.0297(6) Uani 1 1 d . .
H6 H 0.664950 0.212957 0.115769 0.036 Uiso 1 1 calc R U
C7 C 0.57258(11) 0.2497(7) 0.0897(2) 0.0347(6) Uani 1 1 d . .
H7 H 0.555534 0.158334 0.016043 0.042 Uiso 1 1 calc R U
C8 C 0.54211(11) 0.3842(7) 0.1681(2) 0.0378(6) Uani 1 1 d . .
H8 H 0.499525 0.394316 0.153938 0.045 Uiso 1 1 calc R U
C9 C 0.85145(10) 0.2872(6) 0.26113(18) 0.0263(5) Uani 1 1 d . .
H9 H 0.821408 0.264917 0.191783 0.032 Uiso 1 1 calc R U
C10 C 0.91132(10) 0.2104(6) 0.27932(18) 0.0282(6) Uani 1 1 d . .
C11 C 0.93605(10) 0.2816(7) 0.39525(19) 0.0325(6) Uani 1 1 d . .
H11 H 0.977337 0.250142 0.432805 0.039 Uiso 1 1 calc R U
N1 N 0.57957(9) 0.4941(6) 0.26319(18) 0.0344(5) Uani 1 1 d . .
N2 N 0.63506(8) 0.4305(5) 0.24697(16) 0.0277(5) Uani 1 1 d . .
N3 N 0.73906(8) 0.4342(5) 0.30808(15) 0.0251(5) Uani 1 1 d . .
N4 N 0.84324(8) 0.4027(5) 0.36268(15) 0.0252(5) Uani 1 1 d . .
N5 N 0.89514(8) 0.3970(6) 0.44569(16) 0.0335(5) Uani 1 1 d . .
N6 N 0.94460(9) 0.1071(7) 0.20353(18) 0.0362(6) Uani 1 1 d . .
H6A H 0.9716(18) -0.069(12) 0.224(4) 0.084(14) Uiso 1 1 d . .
H6B H 0.9189(15) 0.083(10) 0.121(3) 0.067(11) Uiso 1 1 d . .

loop_
_atom_site_aniso_label
_atom_site_aniso_U_11
_atom_site_aniso_U_22
_atom_site_aniso_U_33
_atom_site_aniso_U_23
_atom_site_aniso_U_13
_atom_site_aniso_U_12
C1 0.0204(11) 0.0259(11) 0.0301(11) 0.0041(8) 0.0089(8) 0.0004(8)
C2 0.0241(12) 0.0320(12) 0.0343(11) 0.0008(9) 0.0140(9) 0.0051(9)
C3 0.0306(13) 0.0320(12) 0.0297(11) -0.0026(9) 0.0126(9) 0.0021(9)
C4 0.0249(12) 0.0312(12) 0.0300(10) -0.0024(9) 0.0062(8) -0.0005(9)
C5 0.0177(11) 0.0275(11) 0.0292(10) 0.0046(8) 0.0089(8) -0.0009(8)
C6 0.0224(12) 0.0332(12) 0.0346(11) -0.0020(9) 0.0092(9) -0.0024(9)
C7 0.0229(12) 0.0369(13) 0.0430(13) -0.0010(10) 0.0057(10) -0.0058(9)
C8 0.0158(11) 0.0468(15) 0.0500(14) 0.0038(12) 0.0069(10) -0.0020(10)
C9 0.0188(11) 0.0340(12) 0.0265(10) 0.0004(8) 0.0068(8) 0.0002(9)
C10 0.0192(11) 0.0345(12) 0.0306(11) 0.0024(9) 0.0059(8) -0.0012(9)
C11 0.0150(11) 0.0495(14) 0.0316(11) 0.0011(10) 0.0035(9) -0.0015(10)
N1 0.0181(10) 0.0437(12) 0.0441(11) 0.0023(9) 0.0125(8) 0.0015(8)
N2 0.0158(10) 0.0340(11) 0.0347(10) 0.0026(8) 0.0088(7) 0.0014(7)
N3 0.0189(10) 0.0298(10) 0.0277(9) 0.0020(7) 0.0079(7) 0.0010(7)
N4 0.0155(9) 0.0337(10) 0.0264(9) -0.0008(7) 0.0052(7) 0.0011(7)
N5 0.0197(10) 0.0502(13) 0.0279(9) -0.0014(8) 0.0012(8) 0.0021(9)
N6 0.0219(11) 0.0545(14) 0.0339(10) -0.0025(9) 0.0100(8) 0.0047(9)

loop_
_atom_type_symbol
_atom_type_description
_atom_type_scat_dispersion_real
_atom_type_scat_dispersion_imag
_atom_type_scat_source
C C 0.0181 0.0091 'International Tables Vol C Tables 4.2.6.8 and 6.1.1.4'
H H 0.0000 0.0000 'International Tables Vol C Tables 4.2.6.8 and 6.1.1.4'
N N 0.0311 0.0180 'International Tables Vol C Tables 4.2.6.8 and 6.1.1.4'

loop_
_geom_angle_atom_site_label_1
_geom_angle_atom_site_label_2
_geom_angle_atom_site_label_3
_geom_angle
N3 C1 C2 124.5(2)
N3 C1 N2 115.1(2)
C2 C1 N2 120.4(2)
C3 C2 C1 116.8(2)
C3 C2 H2 121.6
C1 C2 H2 121.6
C4 C3 C2 120.6(2)
C4 C3 H3 119.7
C2 C3 H3 119.7
C3 C4 C5 117.5(2)
C3 C4 H4 121.2
C5 C4 H4 121.2
N3 C5 C4 123.7(2)
N3 C5 N4 115.81(19)
C4 C5 N4 120.44(19)
C7 C6 N2 107.5(2)
C7 C6 H6 126.3
N2 C6 H6 126.3
C6 C7 C8 104.0(2)
C6 C7 H7 128.0
C8 C7 H7 128.0
N1 C8 C7 112.5(2)
N1 C8 H8 123.7
C7 C8 H8 123.7
C10 C9 N4 106.60(19)
C10 C9 H9 126.7
N4 C9 H9 126.7
C9 C10 N6 130.5(2)
C9 C10 C11 104.6(2)
N6 C10 C11 124.7(2)
N5 C11 C10 112.3(2)
N5 C11 H11 123.9
C10 C11 H11 123.9
C8 N1 N2 103.9(2)
C6 N2 N1 112.07(19)
C6 N2 C1 127.6(2)
N1 N2 C1 120.3(2)
C1 N3 C5 116.9(2)
N5 N4 C9 111.94(18)
N5 N4 C5 119.97(18)
C9 N4 C5 128.06(18)
C11 N5 N4 104.53(18)
C10 N6 H6A 119(3)
C10 N6 H6B 114(2)
H6A N6 H6B 113(3)

loop_
_geom_bond_atom_site_label_1
_geom_bond_atom_site_label_2
_geom_bond_distance
C1 N3 1.334(3)
C1 C2 1.393(3)
C1 N2 1.408(3)
C2 C3 1.386(3)
C2 H2 0.9500
C3 C4 1.376(3)
C3 H3 0.9500
C4 C5 1.397(3)
C4 H4 0.9500
C5 N3 1.335(3)
C5 N4 1.401(3)
C6 C7 1.360(3)
C6 N2 1.361(3)
C6 H6 0.9500
C7 C8 1.418(4)
C7 H7 0.9500
C8 N1 1.324(3)
C8 H8 0.9500
C9 C10 1.368(3)
C9 N4 1.373(3)
C9 H9 0.9500
C10 N6 1.399(3)
C10 C11 1.411(3)
C11 N5 1.323(3)
C11 H11 0.9500
N1 N2 1.361(3)
N4 N5 1.354(2)
N6 H6A 0.90(4)
N6 H6B 1.04(4)

loop_
_geom_hbond_atom_site_label_D
_geom_hbond_atom_site_label_H
_geom_hbond_atom_site_label_A
_geom_hbond_distance_DH
_geom_hbond_distance_HA
_geom_hbond_distance_DA
_geom_hbond_angle_DHA
_geom_hbond_site_symmetry_A
N6 H6A N6 0.90(4) 2.27(4) 3.144(3) 165(4) 2_745
N6 H6B N5 1.04(4) 2.07(4) 3.064(3) 160(3) 4_565

loop_
_geom_torsion_atom_site_label_1
_geom_torsion_atom_site_label_2
_geom_torsion_atom_site_label_3
_geom_torsion_atom_site_label_4
_geom_torsion
N3 C1 C2 C3 -0.1(4)
N2 C1 C2 C3 178.6(2)
C1 C2 C3 C4 0.2(4)
C2 C3 C4 C5 -0.6(4)
C3 C4 C5 N3 1.0(3)
C3 C4 C5 N4 -177.6(2)
N2 C6 C7 C8 -0.8(3)
C6 C7 C8 N1 0.6(3)
N4 C9 C10 N6 -175.0(2)
N4 C9 C10 C11 1.0(3)
C9 C10 C11 N5 -0.6(3)
N6 C10 C11 N5 175.7(2)
C7 C8 N1 N2 -0.1(3)
C7 C6 N2 N1 0.9(3)
C7 C6 N2 C1 -178.7(2)
C8 N1 N2 C6 -0.5(3)
C8 N1 N2 C1 179.1(2)
N3 C1 N2 C6 -2.8(3)
C2 C1 N2 C6 178.4(2)
N3 C1 N2 N1 177.72(18)
C2 C1 N2 N1 -1.2(3)
C2 C1 N3 C5 0.5(3)
N2 C1 N3 C5 -178.34(17)
C4 C5 N3 C1 -0.9(3)
N4 C5 N3 C1 177.76(18)
C10 C9 N4 N5 -1.1(3)
C10 C9 N4 C5 -178.8(2)
N3 C5 N4 N5 -166.33(19)
C4 C5 N4 N5 12.4(3)
N3 C5 N4 C9 11.2(3)
C4 C5 N4 C9 -170.1(2)
C10 C11 N5 N4 -0.1(3)
C9 N4 N5 C11 0.8(3)
C5 N4 N5 C11 178.7(2)
